data_4306898
loop_
_publ_author_name
'Edwin F. van der Eide'
'Warren E. Piers'
'Masood Parvez'
'Robert McDonald'

_publ_contact_author
;
    Masood Parvez
    Department of Chemistry
    University of Calgary
    2500 University Drive N.W.
    Calgary, Alberta, Canada T2N 1N4  
;
_publ_contact_author_email ' parvez@ucalgary.ca '
_publ_contact_author_fax ' (403)289-9488 '
_publ_contact_author_phone ' (403)220-5348 '
_publ_section_title
;
Synthesis and Characterization of Cationic Tungsten(V) Methylidynes
;
_journal_name_full 'Inorganic Chemistry'
_journal_page_first 14
_journal_page_last 21
_journal_paper_doi 10.1021/ic0611342
_journal_volume 46
_journal_year 2007
_chemical_formula_sum 'C43 H43 B Cl F20 P4 W'
_chemical_formula_weight 1293.76
_chemical_name_systematic
;
 ?
;
_space_group_IT_number 2
_symmetry_cell_setting triclinic
_symmetry_space_group_name_Hall '-P 1'
_symmetry_space_group_name_H-M 'P -1'
_atom_sites_solution_hydrogens geom
_atom_sites_solution_primary direct
_atom_sites_solution_secondary difmap
_audit_creation_method SHELXL-97
_cell_angle_alpha 64.577(8)
_cell_angle_beta 68.486(9)
_cell_angle_gamma 73.640(8)
_cell_formula_units_Z 2
_cell_length_a 13.667(2)
_cell_length_b 14.036(3)
_cell_length_c 15.665(2)
_cell_measurement_reflns_used 27288
_cell_measurement_temperature 123(2)
_cell_measurement_theta_max 30.0
_cell_measurement_theta_min 3.0
_cell_volume 2497.2(8)
_computing_cell_refinement 'HKL DENZO (Otwinowski & Minor, 1997)'
_computing_data_collection 'COLLECT (Hooft, 1998)'
_computing_data_reduction 'SCALEPACK (Otwinowski & Minor, 1997)'
_computing_molecular_graphics 'ORTEPII (Johnson, 1976)'
_computing_publication_material 'SHELXL-97 (Sheldrick, 1997)'
_computing_structure_refinement 'SHELXL-97 (Sheldrick, 1997)'
_computing_structure_solution 'SAPI91 (Fan, 1991)'
_diffrn_ambient_temperature 123(2)
_diffrn_measured_fraction_theta_full 0.994
_diffrn_measured_fraction_theta_max 0.994
_diffrn_measurement_device_type 'Nonius KappaCCD'
_diffrn_measurement_method ' \w and \f '
_diffrn_radiation_monochromator graphite
_diffrn_radiation_source 'fine-focus sealed tube'
_diffrn_radiation_type MoK\a
_diffrn_radiation_wavelength 0.71073
_diffrn_reflns_av_R_equivalents 0.0311
_diffrn_reflns_av_sigmaI/netI 0.0450
_diffrn_reflns_limit_h_max 19
_diffrn_reflns_limit_h_min -18
_diffrn_reflns_limit_k_max 19
_diffrn_reflns_limit_k_min -19
_diffrn_reflns_limit_l_max 22
_diffrn_reflns_limit_l_min -22
_diffrn_reflns_number 27288
_diffrn_reflns_theta_full 30.00
_diffrn_reflns_theta_max 30.00
_diffrn_reflns_theta_min 2.98
_exptl_absorpt_coefficient_mu 2.601
_exptl_absorpt_correction_T_max 0.8389
_exptl_absorpt_correction_T_min 0.7810
_exptl_absorpt_correction_type multi-scan
_exptl_absorpt_process_details 'SORTAV: (Blessing, 1997)'
_exptl_crystal_colour green
_exptl_crystal_density_diffrn 1.721
_exptl_crystal_density_meas ?
_exptl_crystal_density_method .
_exptl_crystal_description prism
_exptl_crystal_F_000 1274
_exptl_crystal_size_max 0.10
_exptl_crystal_size_mid 0.08
_exptl_crystal_size_min 0.07
_refine_diff_density_max 1.044
_refine_diff_density_min -1.071
_refine_diff_density_rms 0.098
_refine_ls_extinction_method none
_refine_ls_goodness_of_fit_ref 1.055
_refine_ls_hydrogen_treatment constr
_refine_ls_matrix_type full
_refine_ls_number_parameters 656
_refine_ls_number_reflns 14484
_refine_ls_number_restraints 0
_refine_ls_restrained_S_all 1.055
_refine_ls_R_factor_all 0.0513
_refine_ls_R_factor_gt 0.0366
_refine_ls_shift/su_max 0.002
_refine_ls_shift/su_mean 0.000
_refine_ls_structure_factor_coef Fsqd
_refine_ls_weighting_details 'calc w=1/[\s^2^(Fo^2^)+(0.0200P)^2^+3.5600P] where P=(Fo^2^+2Fc^2^)/3'
_refine_ls_weighting_scheme calc
_refine_ls_wR_factor_gt 0.0697
_refine_ls_wR_factor_ref 0.0757
_reflns_number_gt 12028
_reflns_number_total 14484
_reflns_threshold_expression >2sigma(I)
_cod_data_source_file ic0611342si20060622_125619.cif
_cod_data_source_block Compound_I
_cod_depositor_comments
;
The following automatic conversions were performed:
'_symmetry_cell_setting' value 'Triclinic' changed to 'triclinic'
according to '/home/saulius/struct/CIF-dictionaries/cif_core.dic'
dictionary named 'cif_core.dic' version 2.4.1 from 2010-06-29.

Automatic conversion script
Id: cif_fix_enum 1527 2010-12-29 10:47:43Z saulius 
;
_cod_original_cell_volume 2497.2(7)
_cod_database_code 4306898

loop_
_symmetry_equiv_pos_as_xyz
'x, y, z'
'-x, -y, -z'

loop_
_atom_site_label
_atom_site_type_symbol
_atom_site_fract_x
_atom_site_fract_y
_atom_site_fract_z
_atom_site_U_iso_or_equiv
_atom_site_adp_type
_atom_site_occupancy
_atom_site_symmetry_multiplicity
_atom_site_calc_flag
_atom_site_refinement_flags
_atom_site_disorder_assembly
_atom_site_disorder_group
W1 W 0.417853(9) 0.749491(11) 0.038972(9) 0.02951(4) Uani 1 1 d . . .
Cl1 Cl 0.4215(2) 0.57019(17) 0.05673(18) 0.0338(4) Uani 0.50 1 d P . .
Cl2 Cl 0.4155(2) 0.92948(19) 0.0217(2) 0.0420(5) Uani 0.50 1 d P . .
C01 C 0.4140(9) 0.6137(7) 0.0514(8) 0.039(2) Uani 0.50 1 d P . .
H01 H 0.4120 0.5438 0.0578 0.047 Uiso 0.50 1 calc PR . .
C02 C 0.4165(9) 0.8908(7) 0.0231(9) 0.042(2) Uani 0.50 1 d P . .
H02 H 0.4159 0.9620 0.0151 0.050 Uiso 0.50 1 calc PR . .
P1 P 0.61756(6) 0.75130(7) -0.02830(6) 0.03071(17) Uani 1 1 d . . .
P2 P 0.21842(6) 0.79370(7) 0.10604(6) 0.03198(17) Uani 1 1 d . . .
P3 P 0.43498(6) 0.65862(6) 0.21248(5) 0.02600(15) Uani 1 1 d . . .
P4 P 0.40397(6) 0.78979(7) -0.13022(6) 0.03237(17) Uani 1 1 d . . .
F1 F 1.00851(14) 0.17687(14) 0.33256(12) 0.0322(4) Uani 1 1 d . . .
F2 F 1.07962(15) 0.11337(16) 0.17931(14) 0.0397(4) Uani 1 1 d . . .
F3 F 1.02782(16) 0.23948(18) 0.00871(14) 0.0453(5) Uani 1 1 d . . .
F4 F 0.90188(15) 0.43214(16) -0.00481(12) 0.0396(4) Uani 1 1 d . . .
F5 F 0.82520(13) 0.49458(14) 0.14638(12) 0.0305(4) Uani 1 1 d . . .
F6 F 1.11137(13) 0.36348(15) 0.24632(12) 0.0326(4) Uani 1 1 d . . .
F7 F 1.25395(13) 0.36659(16) 0.31940(14) 0.0373(4) Uani 1 1 d . . .
F8 F 1.19854(15) 0.37343(16) 0.50351(15) 0.0402(4) Uani 1 1 d . . .
F9 F 0.99031(16) 0.37284(16) 0.61388(12) 0.0379(4) Uani 1 1 d . . .
F10 F 0.84283(13) 0.37329(14) 0.53961(11) 0.0303(4) Uani 1 1 d . . .
F11 F 0.68330(13) 0.35069(14) 0.31818(12) 0.0306(4) Uani 1 1 d . . .
F12 F 0.54641(14) 0.21187(16) 0.42963(15) 0.0411(5) Uani 1 1 d . . .
F13 F 0.57275(17) 0.05932(17) 0.60413(16) 0.0519(6) Uani 1 1 d . . .
F14 F 0.74722(18) 0.04348(16) 0.65801(14) 0.0465(5) Uani 1 1 d . . .
F15 F 0.88911(14) 0.17314(14) 0.54496(12) 0.0331(4) Uani 1 1 d . . .
F16 F 0.64945(13) 0.43853(14) 0.47477(12) 0.0295(4) Uani 1 1 d . . .
F17 F 0.56021(13) 0.63706(15) 0.45042(13) 0.0353(4) Uani 1 1 d . . .
F18 F 0.65571(15) 0.80325(15) 0.29923(15) 0.0393(4) Uani 1 1 d . . .
F19 F 0.85321(15) 0.76328(15) 0.18121(13) 0.0383(4) Uani 1 1 d . . .
F20 F 0.94893(13) 0.56175(14) 0.20701(12) 0.0299(4) Uani 1 1 d . . .
C1 C 0.6756(3) 0.7836(3) 0.0421(3) 0.0397(8) Uani 1 1 d . . .
H1A H 0.7491 0.7960 0.0046 0.048 Uiso 1 1 calc R . .
H1B H 0.6750 0.7242 0.1051 0.048 Uiso 1 1 calc R . .
H1C H 0.6340 0.8481 0.0545 0.048 Uiso 1 1 calc R . .
C2 C 0.7046(3) 0.6326(3) -0.0448(3) 0.0414(8) Uani 1 1 d . . .
H2A H 0.7786 0.6456 -0.0711 0.050 Uiso 1 1 calc R . .
H2B H 0.6867 0.6151 -0.0909 0.050 Uiso 1 1 calc R . .
H2C H 0.6954 0.5731 0.0189 0.050 Uiso 1 1 calc R . .
C3 C 0.6575(3) 0.8579(3) -0.1471(3) 0.0513(10) Uani 1 1 d . . .
H3A H 0.7344 0.8573 -0.1661 0.062 Uiso 1 1 calc R . .
H3B H 0.6200 0.9268 -0.1420 0.062 Uiso 1 1 calc R . .
H3C H 0.6395 0.8470 -0.1970 0.062 Uiso 1 1 calc R . .
C4 C 0.1358(3) 0.6940(3) 0.1445(3) 0.0469(9) Uani 1 1 d . . .
H4A H 0.0611 0.7229 0.1676 0.056 Uiso 1 1 calc R . .
H4B H 0.1560 0.6308 0.1981 0.056 Uiso 1 1 calc R . .
H4C H 0.1456 0.6743 0.0887 0.056 Uiso 1 1 calc R . .
C5 C 0.1751(3) 0.8351(3) 0.2116(3) 0.0461(9) Uani 1 1 d . . .
H5A H 0.0977 0.8554 0.2292 0.055 Uiso 1 1 calc R . .
H5B H 0.2091 0.8963 0.1945 0.055 Uiso 1 1 calc R . .
H5C H 0.1954 0.7760 0.2677 0.055 Uiso 1 1 calc R . .
C6 C 0.1570(3) 0.9110(4) 0.0224(3) 0.0576(11) Uani 1 1 d . . .
H6A H 0.0809 0.9250 0.0547 0.069 Uiso 1 1 calc R . .
H6B H 0.1663 0.8985 -0.0373 0.069 Uiso 1 1 calc R . .
H6C H 0.1906 0.9727 0.0045 0.069 Uiso 1 1 calc R . .
C7 C 0.5514(3) 0.5582(3) 0.2299(2) 0.0376(7) Uani 1 1 d . . .
H7A H 0.5435 0.5197 0.3005 0.045 Uiso 1 1 calc R . .
H7B H 0.6152 0.5930 0.1992 0.045 Uiso 1 1 calc R . .
H7C H 0.5581 0.5079 0.1992 0.045 Uiso 1 1 calc R . .
C8 C 0.3343(3) 0.5731(3) 0.2956(2) 0.0365(7) Uani 1 1 d . . .
H8A H 0.3442 0.5405 0.3617 0.044 Uiso 1 1 calc R . .
H8B H 0.3408 0.5170 0.2716 0.044 Uiso 1 1 calc R . .
H8C H 0.2635 0.6157 0.2984 0.044 Uiso 1 1 calc R . .
C9 C 0.4316(3) 0.7413(3) 0.2764(3) 0.0397(8) Uani 1 1 d . . .
H9A H 0.4340 0.6962 0.3440 0.048 Uiso 1 1 calc R . .
H9B H 0.3660 0.7926 0.2779 0.048 Uiso 1 1 calc R . .
H9C H 0.4931 0.7797 0.2418 0.048 Uiso 1 1 calc R . .
C10 C 0.5105(3) 0.7186(4) -0.2015(3) 0.0492(9) Uani 1 1 d . . .
H10A H 0.4937 0.7306 -0.2613 0.059 Uiso 1 1 calc R . .
H10B H 0.5177 0.6422 -0.1619 0.059 Uiso 1 1 calc R . .
H10C H 0.5774 0.7448 -0.2196 0.059 Uiso 1 1 calc R . .
C11 C 0.2908(3) 0.7448(4) -0.1292(3) 0.0492(9) Uani 1 1 d . . .
H11A H 0.2950 0.7568 -0.1968 0.059 Uiso 1 1 calc R . .
H11B H 0.2247 0.7848 -0.1011 0.059 Uiso 1 1 calc R . .
H11C H 0.2919 0.6685 -0.0892 0.059 Uiso 1 1 calc R . .
C12 C 0.3968(3) 0.9272(3) -0.2153(3) 0.0539(10) Uani 1 1 d . . .
H12A H 0.3937 0.9304 -0.2780 0.065 Uiso 1 1 calc R . .
H12B H 0.4599 0.9559 -0.2266 0.065 Uiso 1 1 calc R . .
H12C H 0.3328 0.9697 -0.1873 0.065 Uiso 1 1 calc R . .
C13 C 0.9149(2) 0.3403(2) 0.24832(19) 0.0227(5) Uani 1 1 d . . .
C14 C 0.9794(2) 0.2435(2) 0.2500(2) 0.0254(6) Uani 1 1 d . . .
C15 C 1.0178(2) 0.2089(3) 0.1720(2) 0.0291(6) Uani 1 1 d . . .
C16 C 0.9919(2) 0.2724(3) 0.0853(2) 0.0311(7) Uani 1 1 d . . .
C17 C 0.9288(2) 0.3690(3) 0.0788(2) 0.0287(6) Uani 1 1 d . . .
C18 C 0.8908(2) 0.4002(2) 0.1594(2) 0.0243(5) Uani 1 1 d . . .
C19 C 0.9676(2) 0.3638(2) 0.39074(19) 0.0224(5) Uani 1 1 d . . .
C20 C 1.0744(2) 0.3654(2) 0.3385(2) 0.0253(6) Uani 1 1 d . . .
C21 C 1.1515(2) 0.3686(2) 0.3749(2) 0.0289(6) Uani 1 1 d . . .
C22 C 1.1251(2) 0.3704(2) 0.4673(2) 0.0293(6) Uani 1 1 d . . .
C23 C 1.0196(2) 0.3709(2) 0.5223(2) 0.0285(6) Uani 1 1 d . . .
C24 C 0.9454(2) 0.3693(2) 0.4829(2) 0.0254(6) Uani 1 1 d . . .
C25 C 0.7924(2) 0.2738(2) 0.42631(19) 0.0233(5) Uani 1 1 d . . .
C26 C 0.7039(2) 0.2741(2) 0.4020(2) 0.0264(6) Uani 1 1 d . . .
C27 C 0.6307(2) 0.2045(3) 0.4583(2) 0.0313(6) Uani 1 1 d . . .
C28 C 0.6444(3) 0.1271(3) 0.5456(2) 0.0356(7) Uani 1 1 d . . .
C29 C 0.7319(3) 0.1196(3) 0.5727(2) 0.0332(7) Uani 1 1 d . . .
C30 C 0.8044(2) 0.1901(2) 0.5129(2) 0.0271(6) Uani 1 1 d . . .
C31 C 0.8033(2) 0.4877(2) 0.33856(18) 0.0216(5) Uani 1 1 d . . .
C32 C 0.7048(2) 0.5151(2) 0.39869(19) 0.0238(5) Uani 1 1 d . . .
C33 C 0.6556(2) 0.6178(2) 0.3879(2) 0.0264(6) Uani 1 1 d . . .
C34 C 0.7040(2) 0.7020(2) 0.3132(2) 0.0289(6) Uani 1 1 d . . .
C35 C 0.8039(2) 0.6808(2) 0.2531(2) 0.0278(6) Uani 1 1 d . . .
C36 C 0.8504(2) 0.5770(2) 0.26752(19) 0.0247(6) Uani 1 1 d . . .
B1 B 0.8701(2) 0.3668(3) 0.3509(2) 0.0225(6) Uani 1 1 d . . .
C37 C 0.8888(3) 0.9473(5) 0.3847(3) 0.0665(19) Uani 0.748(6) 1 d PG A 1
D37 H 0.9522 0.9723 0.3372 0.080 Uiso 0.748(6) 1 calc PR A 1
C38 C 0.8735(3) 0.9250(5) 0.4838(3) 0.0483(11) Uani 0.748(6) 1 d PG A 1
D38 H 0.9264 0.9348 0.5039 0.058 Uiso 0.748(6) 1 calc PR A 1
C39 C 0.7808(3) 0.8883(3) 0.5534(2) 0.0497(13) Uani 0.748(6) 1 d PG A 1
D39 H 0.7703 0.8731 0.6211 0.060 Uiso 0.748(6) 1 calc PR A 1
C40 C 0.7033(3) 0.8740(3) 0.5240(3) 0.0518(14) Uani 0.748(6) 1 d PG A 1
D40 H 0.6400 0.8489 0.5715 0.062 Uiso 0.748(6) 1 calc PR A 1
C41 C 0.7186(3) 0.8963(4) 0.4249(3) 0.0620(18) Uani 0.748(6) 1 d PG A 1
D41 H 0.6657 0.8864 0.4047 0.074 Uiso 0.748(6) 1 calc PR A 1
C42 C 0.8114(4) 0.9329(4) 0.3553(2) 0.074(2) Uani 0.748(6) 1 d PG A 1
D42 H 0.8218 0.9482 0.2876 0.089 Uiso 0.748(6) 1 calc PR A 1
C37' C 0.9254(10) 0.9605(16) 0.3795(10) 0.0665(19) Uani 0.252(6) 1 d PG A 2
D37' H 0.9906 0.9855 0.3612 0.080 Uiso 0.252(6) 1 calc PR A 2
C38' C 0.8657(11) 0.9262(15) 0.4778(9) 0.0483(11) Uani 0.252(6) 1 d PG A 2
D38' H 0.8901 0.9277 0.5267 0.058 Uiso 0.252(6) 1 calc PR A 2
C39' C 0.7702(9) 0.8896(10) 0.5047(7) 0.0497(13) Uani 0.252(6) 1 d PG A 2
D39' H 0.7294 0.8661 0.5719 0.060 Uiso 0.252(6) 1 calc PR A 2
C40' C 0.7345(10) 0.8873(12) 0.4332(10) 0.0518(14) Uani 0.252(6) 1 d PG A 2
D40' H 0.6692 0.8623 0.4516 0.062 Uiso 0.252(6) 1 calc PR A 2
C41' C 0.7942(12) 0.9217(13) 0.3349(9) 0.0620(18) Uani 0.252(6) 1 d PG A 2
D41' H 0.7697 0.9202 0.2861 0.074 Uiso 0.252(6) 1 calc PR A 2
C42' C 0.8896(11) 0.9583(13) 0.3081(8) 0.074(2) Uani 0.252(6) 1 d PG A 2
D42' H 0.9304 0.9818 0.2409 0.089 Uiso 0.252(6) 1 calc PR A 2

loop_
_atom_site_aniso_label
_atom_site_aniso_U_11
_atom_site_aniso_U_22
_atom_site_aniso_U_33
_atom_site_aniso_U_23
_atom_site_aniso_U_13
_atom_site_aniso_U_12
W1 0.02051(6) 0.04247(8) 0.02196(6) -0.00787(5) -0.00504(4) -0.00701(5)
Cl1 0.0455(10) 0.0299(12) 0.0272(8) -0.0122(10) -0.0080(7) -0.0077(10)
Cl2 0.0442(10) 0.0255(13) 0.0610(12) -0.0152(12) -0.0202(9) -0.0059(11)
C01 0.053(5) 0.025(5) 0.045(5) -0.021(5) -0.016(3) 0.003(5)
C02 0.044(4) 0.014(5) 0.066(6) -0.017(5) -0.013(4) -0.002(4)
P1 0.0217(3) 0.0389(5) 0.0249(4) -0.0042(3) -0.0044(3) -0.0099(3)
P2 0.0218(3) 0.0423(5) 0.0336(4) -0.0170(4) -0.0075(3) -0.0028(3)
P3 0.0261(3) 0.0310(4) 0.0212(3) -0.0104(3) -0.0063(3) -0.0040(3)
P4 0.0283(4) 0.0431(5) 0.0223(4) -0.0055(3) -0.0084(3) -0.0090(3)
F1 0.0348(9) 0.0342(10) 0.0281(9) -0.0130(8) -0.0134(7) 0.0027(7)
F2 0.0358(10) 0.0439(11) 0.0458(11) -0.0297(10) -0.0123(8) 0.0075(8)
F3 0.0445(11) 0.0653(14) 0.0346(10) -0.0348(10) -0.0073(9) 0.0011(10)
F4 0.0452(11) 0.0531(12) 0.0217(8) -0.0140(8) -0.0127(8) -0.0041(9)
F5 0.0324(9) 0.0341(10) 0.0245(8) -0.0105(7) -0.0116(7) 0.0005(7)
F6 0.0231(8) 0.0529(12) 0.0258(8) -0.0223(8) 0.0031(7) -0.0121(8)
F7 0.0197(8) 0.0478(12) 0.0490(11) -0.0231(9) -0.0066(8) -0.0071(8)
F8 0.0399(10) 0.0464(12) 0.0486(11) -0.0186(9) -0.0264(9) -0.0064(9)
F9 0.0512(11) 0.0451(11) 0.0236(8) -0.0138(8) -0.0146(8) -0.0089(9)
F10 0.0268(8) 0.0424(10) 0.0191(8) -0.0143(7) -0.0008(6) -0.0039(7)
F11 0.0283(8) 0.0354(10) 0.0279(8) -0.0065(7) -0.0127(7) -0.0063(7)
F12 0.0294(9) 0.0505(12) 0.0503(12) -0.0192(10) -0.0105(8) -0.0155(9)
F13 0.0474(12) 0.0466(13) 0.0494(12) -0.0044(10) 0.0016(10) -0.0309(10)
F14 0.0617(13) 0.0378(11) 0.0287(10) 0.0044(8) -0.0125(9) -0.0183(10)
F15 0.0338(9) 0.0334(10) 0.0274(9) -0.0032(7) -0.0141(7) -0.0037(7)
F16 0.0228(8) 0.0350(10) 0.0254(8) -0.0116(7) 0.0024(6) -0.0080(7)
F17 0.0231(8) 0.0442(11) 0.0400(10) -0.0254(9) -0.0024(7) 0.0001(7)
F18 0.0413(10) 0.0302(10) 0.0514(12) -0.0199(9) -0.0190(9) 0.0032(8)
F19 0.0431(11) 0.0302(10) 0.0355(10) -0.0054(8) -0.0066(8) -0.0132(8)
F20 0.0240(8) 0.0332(10) 0.0247(8) -0.0084(7) 0.0025(6) -0.0093(7)
C1 0.0320(16) 0.045(2) 0.0424(18) -0.0096(16) -0.0131(14) -0.0135(14)
C2 0.0296(16) 0.056(2) 0.0341(17) -0.0196(16) -0.0055(13) 0.0000(15)
C3 0.0398(19) 0.063(3) 0.0347(18) 0.0078(17) -0.0072(15) -0.0298(18)
C4 0.0307(17) 0.076(3) 0.0426(19) -0.0236(19) -0.0050(15) -0.0239(17)
C5 0.0359(18) 0.056(2) 0.051(2) -0.0335(19) -0.0123(16) 0.0086(16)
C6 0.043(2) 0.064(3) 0.060(3) -0.023(2) -0.0258(19) 0.0148(19)
C7 0.0354(17) 0.0384(19) 0.0325(16) -0.0088(14) -0.0118(13) 0.0003(14)
C8 0.0367(17) 0.046(2) 0.0216(14) -0.0117(14) 0.0004(12) -0.0118(14)
C9 0.0426(18) 0.049(2) 0.0383(18) -0.0244(16) -0.0175(15) -0.0014(15)
C10 0.045(2) 0.074(3) 0.0280(17) -0.0230(18) -0.0067(15) -0.0057(19)
C11 0.043(2) 0.077(3) 0.0385(19) -0.0270(19) -0.0109(16) -0.0168(19)
C12 0.054(2) 0.056(3) 0.0349(19) 0.0048(17) -0.0192(17) -0.0098(19)
C13 0.0179(12) 0.0304(15) 0.0206(12) -0.0109(11) -0.0013(10) -0.0079(10)
C14 0.0234(13) 0.0320(15) 0.0224(13) -0.0102(12) -0.0067(10) -0.0059(11)
C15 0.0216(13) 0.0352(17) 0.0328(15) -0.0189(13) -0.0048(11) -0.0010(12)
C16 0.0260(14) 0.0477(19) 0.0262(14) -0.0239(14) -0.0006(11) -0.0078(13)
C17 0.0264(14) 0.0426(18) 0.0195(13) -0.0117(12) -0.0058(11) -0.0091(12)
C18 0.0213(13) 0.0310(15) 0.0213(12) -0.0104(11) -0.0048(10) -0.0052(11)
C19 0.0214(12) 0.0267(14) 0.0190(12) -0.0079(11) -0.0061(10) -0.0036(10)
C20 0.0242(13) 0.0313(15) 0.0224(13) -0.0132(12) -0.0036(10) -0.0056(11)
C21 0.0214(13) 0.0298(16) 0.0360(16) -0.0137(13) -0.0061(12) -0.0045(11)
C22 0.0310(15) 0.0298(16) 0.0363(16) -0.0136(13) -0.0194(13) -0.0024(12)
C23 0.0381(16) 0.0274(15) 0.0225(13) -0.0097(12) -0.0109(12) -0.0044(12)
C24 0.0223(13) 0.0304(15) 0.0218(13) -0.0108(12) -0.0029(10) -0.0038(11)
C25 0.0217(12) 0.0263(14) 0.0182(12) -0.0085(11) -0.0014(10) -0.0035(10)
C26 0.0232(13) 0.0303(15) 0.0256(13) -0.0121(12) -0.0036(11) -0.0054(11)
C27 0.0246(14) 0.0374(17) 0.0333(15) -0.0169(14) -0.0030(12) -0.0071(12)
C28 0.0335(16) 0.0323(17) 0.0339(16) -0.0092(14) 0.0033(13) -0.0164(13)
C29 0.0402(17) 0.0297(16) 0.0215(14) -0.0049(12) -0.0030(12) -0.0082(13)
C30 0.0265(14) 0.0289(15) 0.0229(13) -0.0089(12) -0.0046(11) -0.0041(11)
C31 0.0189(12) 0.0288(15) 0.0170(11) -0.0074(11) -0.0055(9) -0.0043(10)
C32 0.0219(13) 0.0323(15) 0.0185(12) -0.0082(11) -0.0044(10) -0.0094(11)
C33 0.0212(13) 0.0350(16) 0.0273(14) -0.0178(13) -0.0064(11) -0.0006(11)
C34 0.0306(15) 0.0278(15) 0.0350(15) -0.0153(13) -0.0151(12) -0.0003(12)
C35 0.0313(15) 0.0286(15) 0.0243(13) -0.0076(12) -0.0074(11) -0.0094(12)
C36 0.0219(13) 0.0333(16) 0.0198(12) -0.0118(11) -0.0035(10) -0.0055(11)
B1 0.0197(13) 0.0287(16) 0.0178(13) -0.0086(12) -0.0029(11) -0.0046(12)
C37 0.056(4) 0.057(4) 0.064(3) -0.013(3) -0.013(3) 0.005(3)
C38 0.044(2) 0.040(2) 0.069(3) -0.025(2) -0.030(2) 0.0088(17)
C39 0.060(3) 0.036(2) 0.055(3) -0.020(3) -0.023(3) 0.007(2)
C40 0.060(3) 0.033(3) 0.067(3) -0.015(3) -0.029(3) -0.004(2)
C41 0.060(4) 0.061(4) 0.086(4) -0.032(3) -0.046(3) 0.002(3)
C42 0.085(5) 0.080(5) 0.053(4) -0.022(3) -0.037(3) 0.015(4)
C37' 0.056(4) 0.057(4) 0.064(3) -0.013(3) -0.013(3) 0.005(3)
C38' 0.044(2) 0.040(2) 0.069(3) -0.025(2) -0.030(2) 0.0088(17)
C39' 0.060(3) 0.036(2) 0.055(3) -0.020(3) -0.023(3) 0.007(2)
C40' 0.060(3) 0.033(3) 0.067(3) -0.015(3) -0.029(3) -0.004(2)
C41' 0.060(4) 0.061(4) 0.086(4) -0.032(3) -0.046(3) 0.002(3)
C42' 0.085(5) 0.080(5) 0.053(4) -0.022(3) -0.037(3) 0.015(4)

loop_
_atom_type_symbol
_atom_type_description
_atom_type_scat_dispersion_real
_atom_type_scat_dispersion_imag
_atom_type_scat_source
C C 0.0033 0.0016 'International Tables Vol C Tables 4.2.6.8 and 6.1.1.4'
H H 0.0000 0.0000 'International Tables Vol C Tables 4.2.6.8 and 6.1.1.4'
B B 0.0013 0.0007 'International Tables Vol C Tables 4.2.6.8 and 6.1.1.4'
Cl Cl 0.1484 0.1585 'International Tables Vol C Tables 4.2.6.8 and 6.1.1.4'
F F 0.0171 0.0103 'International Tables Vol C Tables 4.2.6.8 and 6.1.1.4'
P P 0.1023 0.0942 'International Tables Vol C Tables 4.2.6.8 and 6.1.1.4'
W W -0.8490 6.8722 'International Tables Vol C Tables 4.2.6.8 and 6.1.1.4'

loop_
_geom_angle_atom_site_label_1
_geom_angle_atom_site_label_2
_geom_angle_atom_site_label_3
_geom_angle
_geom_angle_site_symmetry_1
_geom_angle_site_symmetry_3
_geom_angle_publ_flag
C01 W1 C02 177.2(5) . . ?
C01 W1 Cl1 2.9(4) . . ?
C02 W1 Cl1 179.1(4) . . ?
C01 W1 Cl2 177.6(3) . . ?
C02 W1 Cl2 1.0(4) . . ?
Cl1 W1 Cl2 179.48(10) . . ?
C01 W1 P3 84.2(3) . . ?
C02 W1 P3 98.0(4) . . ?
Cl1 W1 P3 82.63(6) . . ?
Cl2 W1 P3 97.01(8) . . ?
C01 W1 P4 80.6(3) . . ?
C02 W1 P4 97.3(4) . . ?
Cl1 W1 P4 82.08(6) . . ?
Cl2 W1 P4 98.28(8) . . ?
P3 W1 P4 164.70(3) . . ?
C01 W1 P2 94.9(3) . . ?
C02 W1 P2 83.2(4) . . ?
Cl1 W1 P2 97.41(7) . . ?
Cl2 W1 P2 82.96(8) . . ?
P3 W1 P2 90.28(3) . . ?
P4 W1 P2 92.31(3) . . ?
C01 W1 P1 99.6(3) . . ?
C02 W1 P1 82.3(4) . . ?
Cl1 W1 P1 97.11(7) . . ?
Cl2 W1 P1 82.51(7) . . ?
P3 W1 P1 90.00(3) . . ?
P4 W1 P1 91.26(3) . . ?
P2 W1 P1 165.39(3) . . ?
W1 C01 H01 180.0 . . ?
W1 C02 H02 180.0 . . ?
C2 P1 C3 104.31(19) . . ?
C2 P1 C1 103.11(17) . . ?
C3 P1 C1 98.84(17) . . ?
C2 P1 W1 119.03(12) . . ?
C3 P1 W1 113.81(13) . . ?
C1 P1 W1 115.19(12) . . ?
C4 P2 C6 103.5(2) . . ?
C4 P2 C5 103.30(18) . . ?
C6 P2 C5 98.80(19) . . ?
C4 P2 W1 118.88(14) . . ?
C6 P2 W1 114.37(15) . . ?
C5 P2 W1 115.35(12) . . ?
C9 P3 C8 105.03(16) . . ?
C9 P3 C7 103.81(16) . . ?
C8 P3 C7 97.65(17) . . ?
C9 P3 W1 118.27(12) . . ?
C8 P3 W1 112.92(11) . . ?
C7 P3 W1 116.60(11) . . ?
C12 P4 C10 103.8(2) . . ?
C12 P4 C11 103.7(2) . . ?
C10 P4 C11 99.09(19) . . ?
C12 P4 W1 118.56(15) . . ?
C10 P4 W1 114.81(12) . . ?
C11 P4 W1 114.45(12) . . ?
P1 C1 H1A 109.5 . . ?
P1 C1 H1B 109.5 . . ?
H1A C1 H1B 109.5 . . ?
P1 C1 H1C 109.5 . . ?
H1A C1 H1C 109.5 . . ?
H1B C1 H1C 109.5 . . ?
P1 C2 H2A 109.5 . . ?
P1 C2 H2B 109.5 . . ?
H2A C2 H2B 109.5 . . ?
P1 C2 H2C 109.5 . . ?
H2A C2 H2C 109.5 . . ?
H2B C2 H2C 109.5 . . ?
P1 C3 H3A 109.5 . . ?
P1 C3 H3B 109.5 . . ?
H3A C3 H3B 109.5 . . ?
P1 C3 H3C 109.5 . . ?
H3A C3 H3C 109.5 . . ?
H3B C3 H3C 109.5 . . ?
P2 C4 H4A 109.5 . . ?
P2 C4 H4B 109.5 . . ?
H4A C4 H4B 109.5 . . ?
P2 C4 H4C 109.5 . . ?
H4A C4 H4C 109.5 . . ?
H4B C4 H4C 109.5 . . ?
P2 C5 H5A 109.5 . . ?
P2 C5 H5B 109.5 . . ?
H5A C5 H5B 109.5 . . ?
P2 C5 H5C 109.5 . . ?
H5A C5 H5C 109.5 . . ?
H5B C5 H5C 109.5 . . ?
P2 C6 H6A 109.5 . . ?
P2 C6 H6B 109.5 . . ?
H6A C6 H6B 109.5 . . ?
P2 C6 H6C 109.5 . . ?
H6A C6 H6C 109.5 . . ?
H6B C6 H6C 109.5 . . ?
P3 C7 H7A 109.5 . . ?
P3 C7 H7B 109.5 . . ?
H7A C7 H7B 109.5 . . ?
P3 C7 H7C 109.5 . . ?
H7A C7 H7C 109.5 . . ?
H7B C7 H7C 109.5 . . ?
P3 C8 H8A 109.5 . . ?
P3 C8 H8B 109.5 . . ?
H8A C8 H8B 109.5 . . ?
P3 C8 H8C 109.5 . . ?
H8A C8 H8C 109.5 . . ?
H8B C8 H8C 109.5 . . ?
P3 C9 H9A 109.5 . . ?
P3 C9 H9B 109.5 . . ?
H9A C9 H9B 109.5 . . ?
P3 C9 H9C 109.5 . . ?
H9A C9 H9C 109.5 . . ?
H9B C9 H9C 109.5 . . ?
P4 C10 H10A 109.5 . . ?
P4 C10 H10B 109.5 . . ?
H10A C10 H10B 109.5 . . ?
P4 C10 H10C 109.5 . . ?
H10A C10 H10C 109.5 . . ?
H10B C10 H10C 109.5 . . ?
P4 C11 H11A 109.5 . . ?
P4 C11 H11B 109.5 . . ?
H11A C11 H11B 109.5 . . ?
P4 C11 H11C 109.5 . . ?
H11A C11 H11C 109.5 . . ?
H11B C11 H11C 109.5 . . ?
P4 C12 H12A 109.5 . . ?
P4 C12 H12B 109.5 . . ?
H12A C12 H12B 109.5 . . ?
P4 C12 H12C 109.5 . . ?
H12A C12 H12C 109.5 . . ?
H12B C12 H12C 109.5 . . ?
C18 C13 C14 113.3(2) . . ?
C18 C13 B1 128.2(2) . . ?
C14 C13 B1 118.4(2) . . ?
F1 C14 C15 116.0(3) . . ?
F1 C14 C13 119.5(2) . . ?
C15 C14 C13 124.5(3) . . ?
F2 C15 C14 121.2(3) . . ?
F2 C15 C16 119.4(3) . . ?
C14 C15 C16 119.4(3) . . ?
F3 C16 C17 120.8(3) . . ?
F3 C16 C15 120.2(3) . . ?
C17 C16 C15 118.9(3) . . ?
F4 C17 C16 120.0(3) . . ?
F4 C17 C18 120.2(3) . . ?
C16 C17 C18 119.8(3) . . ?
F5 C18 C17 114.8(2) . . ?
F5 C18 C13 121.3(2) . . ?
C17 C18 C13 124.0(3) . . ?
C20 C19 C24 112.5(2) . . ?
C20 C19 B1 127.0(2) . . ?
C24 C19 B1 120.2(2) . . ?
F6 C20 C19 121.5(2) . . ?
F6 C20 C21 114.6(2) . . ?
C19 C20 C21 123.9(3) . . ?
F7 C21 C22 119.9(3) . . ?
F7 C21 C20 119.4(3) . . ?
C22 C21 C20 120.7(3) . . ?
F8 C22 C21 121.4(3) . . ?
F8 C22 C23 120.5(3) . . ?
C21 C22 C23 118.1(3) . . ?
F9 C23 C24 120.7(3) . . ?
F9 C23 C22 119.9(3) . . ?
C24 C23 C22 119.4(3) . . ?
F10 C24 C23 116.3(2) . . ?
F10 C24 C19 118.4(2) . . ?
C23 C24 C19 125.3(3) . . ?
C30 C25 C26 112.8(3) . . ?
C30 C25 B1 128.6(2) . . ?
C26 C25 B1 118.7(2) . . ?
F11 C26 C27 115.5(3) . . ?
F11 C26 C25 119.1(2) . . ?
C27 C26 C25 125.3(3) . . ?
F12 C27 C28 120.0(3) . . ?
F12 C27 C26 121.2(3) . . ?
C28 C27 C26 118.8(3) . . ?
F13 C28 C27 120.5(3) . . ?
F13 C28 C29 120.4(3) . . ?
C27 C28 C29 119.1(3) . . ?
F14 C29 C28 120.1(3) . . ?
F14 C29 C30 119.9(3) . . ?
C28 C29 C30 120.1(3) . . ?
F15 C30 C29 115.1(3) . . ?
F15 C30 C25 121.2(3) . . ?
C29 C30 C25 123.7(3) . . ?
C32 C31 C36 112.4(3) . . ?
C32 C31 B1 127.3(2) . . ?
C36 C31 B1 119.9(2) . . ?
F16 C32 C33 114.6(2) . . ?
F16 C32 C31 120.7(3) . . ?
C33 C32 C31 124.7(3) . . ?
F17 C33 C32 120.7(3) . . ?
F17 C33 C34 119.5(3) . . ?
C32 C33 C34 119.8(3) . . ?
F18 C34 C33 120.9(3) . . ?
F18 C34 C35 120.5(3) . . ?
C33 C34 C35 118.6(3) . . ?
F19 C35 C36 121.7(3) . . ?
F19 C35 C34 119.0(3) . . ?
C36 C35 C34 119.4(3) . . ?
F20 C36 C35 116.4(2) . . ?
F20 C36 C31 118.7(2) . . ?
C35 C36 C31 124.9(3) . . ?
C31 B1 C19 102.9(2) . . ?
C31 B1 C13 114.5(2) . . ?
C19 B1 C13 112.1(2) . . ?
C31 B1 C25 111.3(2) . . ?
C19 B1 C25 114.4(2) . . ?
C13 B1 C25 102.0(2) . . ?
C38 C37 C42 120.0 . . ?
C38 C37 D37 120.0 . . ?
C42 C37 D37 120.0 . . ?
C37 C38 C39 120.0 . . ?
C37 C38 D38 120.0 . . ?
C39 C38 D38 120.0 . . ?
C40 C39 C38 120.0 . . ?
C40 C39 D39 120.0 . . ?
C38 C39 D39 120.0 . . ?
C39 C40 C41 120.0 . . ?
C39 C40 D40 120.0 . . ?
C41 C40 D40 120.0 . . ?
C42 C41 C40 120.0 . . ?
C42 C41 D41 120.0 . . ?
C40 C41 D41 120.0 . . ?
C41 C42 C37 120.0 . . ?
C41 C42 D42 120.0 . . ?
C37 C42 D42 120.0 . . ?
C38' C37' C42' 120.0 . . ?
C38' C37' D37' 120.0 . . ?
C42' C37' D37' 120.0 . . ?
C39' C38' C37' 120.0 . . ?
C39' C38' D38' 120.0 . . ?
C37' C38' D38' 120.0 . . ?
C40' C39' C38' 120.0 . . ?
C40' C39' D39' 120.0 . . ?
C38' C39' D39' 120.0 . . ?
C39' C40' C41' 120.0 . . ?
C39' C40' D40' 120.0 . . ?
C41' C40' D40' 120.0 . . ?
C40' C41' C42' 120.0 . . ?
C40' C41' D41' 120.0 . . ?
C42' C41' D41' 120.0 . . ?
C41' C42' C37' 120.0 . . ?
C41' C42' D42' 120.0 . . ?
C37' C42' D42' 120.0 . . ?

loop_
_geom_bond_atom_site_label_1
_geom_bond_atom_site_label_2
_geom_bond_distance
_geom_bond_site_symmetry_2
_geom_bond_publ_flag
W1 C01 1.846(9) . ?
W1 C02 1.885(8) . ?
W1 Cl1 2.398(2) . ?
W1 Cl2 2.415(2) . ?
W1 P3 2.5280(8) . ?
W1 P4 2.5301(8) . ?
W1 P2 2.5347(9) . ?
W1 P1 2.5430(9) . ?
C01 H01 0.9500 . ?
C02 H02 0.9500 . ?
P1 C2 1.812(4) . ?
P1 C3 1.823(3) . ?
P1 C1 1.824(3) . ?
P2 C4 1.806(4) . ?
P2 C6 1.819(4) . ?
P2 C5 1.827(3) . ?
P3 C9 1.812(3) . ?
P3 C8 1.818(3) . ?
P3 C7 1.821(3) . ?
P4 C12 1.814(4) . ?
P4 C10 1.819(4) . ?
P4 C11 1.821(4) . ?
F1 C14 1.355(3) . ?
F2 C15 1.351(3) . ?
F3 C16 1.346(3) . ?
F4 C17 1.345(3) . ?
F5 C18 1.354(3) . ?
F6 C20 1.353(3) . ?
F7 C21 1.350(3) . ?
F8 C22 1.339(3) . ?
F9 C23 1.351(3) . ?
F10 C24 1.358(3) . ?
F11 C26 1.359(3) . ?
F12 C27 1.347(3) . ?
F13 C28 1.350(3) . ?
F14 C29 1.350(4) . ?
F15 C30 1.348(3) . ?
F16 C32 1.359(3) . ?
F17 C33 1.351(3) . ?
F18 C34 1.347(3) . ?
F19 C35 1.351(3) . ?
F20 C36 1.354(3) . ?
C1 H1A 0.9800 . ?
C1 H1B 0.9800 . ?
C1 H1C 0.9800 . ?
C2 H2A 0.9800 . ?
C2 H2B 0.9800 . ?
C2 H2C 0.9800 . ?
C3 H3A 0.9800 . ?
C3 H3B 0.9800 . ?
C3 H3C 0.9800 . ?
C4 H4A 0.9800 . ?
C4 H4B 0.9800 . ?
C4 H4C 0.9800 . ?
C5 H5A 0.9800 . ?
C5 H5B 0.9800 . ?
C5 H5C 0.9800 . ?
C6 H6A 0.9800 . ?
C6 H6B 0.9800 . ?
C6 H6C 0.9800 . ?
C7 H7A 0.9800 . ?
C7 H7B 0.9800 . ?
C7 H7C 0.9800 . ?
C8 H8A 0.9800 . ?
C8 H8B 0.9800 . ?
C8 H8C 0.9800 . ?
C9 H9A 0.9800 . ?
C9 H9B 0.9800 . ?
C9 H9C 0.9800 . ?
C10 H10A 0.9800 . ?
C10 H10B 0.9800 . ?
C10 H10C 0.9800 . ?
C11 H11A 0.9800 . ?
C11 H11B 0.9800 . ?
C11 H11C 0.9800 . ?
C12 H12A 0.9800 . ?
C12 H12B 0.9800 . ?
C12 H12C 0.9800 . ?
C13 C18 1.389(4) . ?
C13 C14 1.391(4) . ?
C13 B1 1.661(4) . ?
C14 C15 1.378(4) . ?
C15 C16 1.378(4) . ?
C16 C17 1.371(5) . ?
C17 C18 1.387(4) . ?
C19 C20 1.389(4) . ?
C19 C24 1.394(4) . ?
C19 B1 1.650(4) . ?
C20 C21 1.389(4) . ?
C21 C22 1.366(4) . ?
C22 C23 1.383(4) . ?
C23 C24 1.376(4) . ?
C25 C30 1.391(4) . ?
C25 C26 1.394(4) . ?
C25 B1 1.662(4) . ?
C26 C27 1.377(4) . ?
C27 C28 1.371(5) . ?
C28 C29 1.372(5) . ?
C29 C30 1.384(4) . ?
C31 C32 1.391(4) . ?
C31 C36 1.399(4) . ?
C31 B1 1.650(4) . ?
C32 C33 1.373(4) . ?
C33 C34 1.374(4) . ?
C34 C35 1.382(4) . ?
C35 C36 1.371(4) . ?
C37 C38 1.3900 . ?
C37 C42 1.3900 . ?
C37 D37 0.9500 . ?
C38 C39 1.3900 . ?
C38 D38 0.9500 . ?
C39 C40 1.3900 . ?
C39 D39 0.9500 . ?
C40 C41 1.3900 . ?
C40 D40 0.9500 . ?
C41 C42 1.3900 . ?
C41 D41 0.9500 . ?
C42 D42 0.9500 . ?
C37' C38' 1.3900 . ?
C37' C42' 1.3900 . ?
C37' D37' 0.9500 . ?
C38' C39' 1.3900 . ?
C38' D38' 0.9500 . ?
C39' C40' 1.3900 . ?
C39' D39' 0.9500 . ?
C40' C41' 1.3900 . ?
C40' D40' 0.9500 . ?
C41' C42' 1.3900 . ?
C41' D41' 0.9500 . ?
C42' D42' 0.9500 . ?

loop_
_geom_hbond_atom_site_label_D
_geom_hbond_atom_site_label_H
_geom_hbond_atom_site_label_A
_geom_hbond_distance_DH
_geom_hbond_distance_HA
_geom_hbond_distance_DA
_geom_hbond_angle_DHA
_geom_hbond_site_symmetry_A
C01 H01 Cl1 0.95 2.89 3.503(9) 123.1 2_665
C02 H02 Cl2 0.95 2.87 3.562(10) 131.0 2_675

loop_
_geom_torsion_atom_site_label_1
_geom_torsion_atom_site_label_2
_geom_torsion_atom_site_label_3
_geom_torsion_atom_site_label_4
_geom_torsion
_geom_torsion_site_symmetry_1
_geom_torsion_site_symmetry_2
_geom_torsion_site_symmetry_3
_geom_torsion_site_symmetry_4
_geom_torsion_publ_flag
C01 W1 P1 C2 -1.6(4) . . . . ?
C02 W1 P1 C2 -179.5(4) . . . . ?
Cl1 W1 P1 C2 -0.11(14) . . . . ?
Cl2 W1 P1 C2 179.53(15) . . . . ?
P3 W1 P1 C2 82.46(13) . . . . ?
P4 W1 P1 C2 -82.29(13) . . . . ?
P2 W1 P1 C2 173.58(15) . . . . ?
C01 W1 P1 C3 122.0(4) . . . . ?
C02 W1 P1 C3 -55.8(4) . . . . ?
Cl1 W1 P1 C3 123.53(18) . . . . ?
Cl2 W1 P1 C3 -56.83(18) . . . . ?
P3 W1 P1 C3 -153.90(17) . . . . ?
P4 W1 P1 C3 41.35(17) . . . . ?
P2 W1 P1 C3 -62.8(2) . . . . ?
C01 W1 P1 C1 -124.8(4) . . . . ?
C02 W1 P1 C1 57.3(4) . . . . ?
Cl1 W1 P1 C1 -123.32(14) . . . . ?
Cl2 W1 P1 C1 56.32(15) . . . . ?
P3 W1 P1 C1 -40.75(13) . . . . ?
P4 W1 P1 C1 154.50(13) . . . . ?
P2 W1 P1 C1 50.37(18) . . . . ?
C01 W1 P2 C4 0.6(4) . . . . ?
C02 W1 P2 C4 178.4(4) . . . . ?
Cl1 W1 P2 C4 -0.98(15) . . . . ?
Cl2 W1 P2 C4 179.39(16) . . . . ?
P3 W1 P2 C4 -83.58(14) . . . . ?
P4 W1 P2 C4 81.34(14) . . . . ?
P1 W1 P2 C4 -174.66(16) . . . . ?
C01 W1 P2 C6 -122.3(4) . . . . ?
C02 W1 P2 C6 55.5(4) . . . . ?
Cl1 W1 P2 C6 -123.86(18) . . . . ?
Cl2 W1 P2 C6 56.51(19) . . . . ?
P3 W1 P2 C6 153.54(17) . . . . ?
P4 W1 P2 C6 -41.55(17) . . . . ?
P1 W1 P2 C6 62.5(2) . . . . ?
C01 W1 P2 C5 124.1(4) . . . . ?
C02 W1 P2 C5 -58.1(4) . . . . ?
Cl1 W1 P2 C5 122.53(16) . . . . ?
Cl2 W1 P2 C5 -57.10(17) . . . . ?
P3 W1 P2 C5 39.93(15) . . . . ?
P4 W1 P2 C5 -155.16(15) . . . . ?
P1 W1 P2 C5 -51.16(19) . . . . ?
C01 W1 P3 C9 -173.8(4) . . . . ?
C02 W1 P3 C9 4.3(4) . . . . ?
Cl1 W1 P3 C9 -176.30(15) . . . . ?
Cl2 W1 P3 C9 4.07(15) . . . . ?
P4 W1 P3 C9 -178.71(15) . . . . ?
P2 W1 P3 C9 -78.87(14) . . . . ?
P1 W1 P3 C9 86.52(14) . . . . ?
C01 W1 P3 C8 -50.7(4) . . . . ?
C02 W1 P3 C8 127.5(4) . . . . ?
Cl1 W1 P3 C8 -53.14(14) . . . . ?
Cl2 W1 P3 C8 127.23(14) . . . . ?
P4 W1 P3 C8 -55.55(16) . . . . ?
P2 W1 P3 C8 44.29(13) . . . . ?
P1 W1 P3 C8 -150.32(13) . . . . ?
C01 W1 P3 C7 61.3(4) . . . . ?
C02 W1 P3 C7 -120.6(4) . . . . ?
Cl1 W1 P3 C7 58.78(15) . . . . ?
Cl2 W1 P3 C7 -120.85(15) . . . . ?
P4 W1 P3 C7 56.37(17) . . . . ?
P2 W1 P3 C7 156.21(14) . . . . ?
P1 W1 P3 C7 -38.40(14) . . . . ?
C01 W1 P4 C12 178.0(4) . . . . ?
C02 W1 P4 C12 -0.1(4) . . . . ?
Cl1 W1 P4 C12 -179.45(17) . . . . ?
Cl2 W1 P4 C12 0.17(17) . . . . ?
P3 W1 P4 C12 -177.04(17) . . . . ?
P2 W1 P4 C12 83.39(16) . . . . ?
P1 W1 P4 C12 -82.45(16) . . . . ?
C01 W1 P4 C10 -58.5(4) . . . . ?
C02 W1 P4 C10 123.3(4) . . . . ?
Cl1 W1 P4 C10 -56.02(17) . . . . ?
Cl2 W1 P4 C10 123.60(17) . . . . ?
P3 W1 P4 C10 -53.61(19) . . . . ?
P2 W1 P4 C10 -153.18(16) . . . . ?
P1 W1 P4 C10 40.99(16) . . . . ?
C01 W1 P4 C11 55.1(4) . . . . ?
C02 W1 P4 C11 -123.0(4) . . . . ?
Cl1 W1 P4 C11 57.65(17) . . . . ?
Cl2 W1 P4 C11 -122.73(18) . . . . ?
P3 W1 P4 C11 60.06(19) . . . . ?
P2 W1 P4 C11 -39.51(16) . . . . ?
P1 W1 P4 C11 154.66(16) . . . . ?
C18 C13 C14 F1 -179.6(2) . . . . ?
B1 C13 C14 F1 -3.8(4) . . . . ?
C18 C13 C14 C15 0.8(4) . . . . ?
B1 C13 C14 C15 176.7(3) . . . . ?
F1 C14 C15 F2 0.8(4) . . . . ?
C13 C14 C15 F2 -179.6(3) . . . . ?
F1 C14 C15 C16 -179.8(3) . . . . ?
C13 C14 C15 C16 -0.2(5) . . . . ?
F2 C15 C16 F3 0.1(4) . . . . ?
C14 C15 C16 F3 -179.4(3) . . . . ?
F2 C15 C16 C17 179.8(3) . . . . ?
C14 C15 C16 C17 0.4(4) . . . . ?
F3 C16 C17 F4 0.1(4) . . . . ?
C15 C16 C17 F4 -179.6(3) . . . . ?
F3 C16 C17 C18 178.6(3) . . . . ?
C15 C16 C17 C18 -1.1(4) . . . . ?
F4 C17 C18 F5 1.5(4) . . . . ?
C16 C17 C18 F5 -177.0(3) . . . . ?
F4 C17 C18 C13 -179.7(3) . . . . ?
C16 C17 C18 C13 1.9(4) . . . . ?
C14 C13 C18 F5 177.1(2) . . . . ?
B1 C13 C18 F5 1.8(4) . . . . ?
C14 C13 C18 C17 -1.6(4) . . . . ?
B1 C13 C18 C17 -177.0(3) . . . . ?
C24 C19 C20 F6 -178.3(3) . . . . ?
B1 C19 C20 F6 -4.0(5) . . . . ?
C24 C19 C20 C21 2.0(4) . . . . ?
B1 C19 C20 C21 176.2(3) . . . . ?
F6 C20 C21 F7 -1.8(4) . . . . ?
C19 C20 C21 F7 177.9(3) . . . . ?
F6 C20 C21 C22 -179.8(3) . . . . ?
C19 C20 C21 C22 0.0(5) . . . . ?
F7 C21 C22 F8 2.0(5) . . . . ?
C20 C21 C22 F8 179.9(3) . . . . ?
F7 C21 C22 C23 -179.1(3) . . . . ?
C20 C21 C22 C23 -1.2(5) . . . . ?
F8 C22 C23 F9 -1.0(4) . . . . ?
C21 C22 C23 F9 -179.9(3) . . . . ?
F8 C22 C23 C24 179.1(3) . . . . ?
C21 C22 C23 C24 0.2(5) . . . . ?
F9 C23 C24 F10 2.1(4) . . . . ?
C22 C23 C24 F10 -178.0(3) . . . . ?
F9 C23 C24 C19 -177.8(3) . . . . ?
C22 C23 C24 C19 2.1(5) . . . . ?
C20 C19 C24 F10 177.0(3) . . . . ?
B1 C19 C24 F10 2.4(4) . . . . ?
C20 C19 C24 C23 -3.1(4) . . . . ?
B1 C19 C24 C23 -177.8(3) . . . . ?
C30 C25 C26 F11 -179.1(2) . . . . ?
B1 C25 C26 F11 -0.6(4) . . . . ?
C30 C25 C26 C27 3.7(4) . . . . ?
B1 C25 C26 C27 -177.9(3) . . . . ?
F11 C26 C27 F12 1.5(4) . . . . ?
C25 C26 C27 F12 178.9(3) . . . . ?
F11 C26 C27 C28 -178.0(3) . . . . ?
C25 C26 C27 C28 -0.6(5) . . . . ?
F12 C27 C28 F13 -1.3(5) . . . . ?
C26 C27 C28 F13 178.2(3) . . . . ?
F12 C27 C28 C29 178.8(3) . . . . ?
C26 C27 C28 C29 -1.7(5) . . . . ?
F13 C28 C29 F14 0.5(5) . . . . ?
C27 C28 C29 F14 -179.5(3) . . . . ?
F13 C28 C29 C30 -179.2(3) . . . . ?
C27 C28 C29 C30 0.7(5) . . . . ?
F14 C29 C30 F15 2.4(4) . . . . ?
C28 C29 C30 F15 -177.8(3) . . . . ?
F14 C29 C30 C25 -176.9(3) . . . . ?
C28 C29 C30 C25 2.8(5) . . . . ?
C26 C25 C30 F15 175.9(2) . . . . ?
B1 C25 C30 F15 -2.3(4) . . . . ?
C26 C25 C30 C29 -4.7(4) . . . . ?
B1 C25 C30 C29 177.0(3) . . . . ?
C36 C31 C32 F16 -177.1(2) . . . . ?
B1 C31 C32 F16 -3.8(4) . . . . ?
C36 C31 C32 C33 3.0(4) . . . . ?
B1 C31 C32 C33 176.2(3) . . . . ?
F16 C32 C33 F17 0.6(4) . . . . ?
C31 C32 C33 F17 -179.4(2) . . . . ?
F16 C32 C33 C34 -179.7(2) . . . . ?
C31 C32 C33 C34 0.3(4) . . . . ?
F17 C33 C34 F18 -2.5(4) . . . . ?
C32 C33 C34 F18 177.9(2) . . . . ?
F17 C33 C34 C35 176.8(2) . . . . ?
C32 C33 C34 C35 -2.9(4) . . . . ?
F18 C34 C35 F19 1.1(4) . . . . ?
C33 C34 C35 F19 -178.2(2) . . . . ?
F18 C34 C35 C36 -178.7(2) . . . . ?
C33 C34 C35 C36 2.1(4) . . . . ?
F19 C35 C36 F20 1.1(4) . . . . ?
C34 C35 C36 F20 -179.2(2) . . . . ?
F19 C35 C36 C31 -178.3(2) . . . . ?
C34 C35 C36 C31 1.4(4) . . . . ?
C32 C31 C36 F20 176.8(2) . . . . ?
B1 C31 C36 F20 3.0(4) . . . . ?
C32 C31 C36 C35 -3.8(4) . . . . ?
B1 C31 C36 C35 -177.7(3) . . . . ?
C32 C31 B1 C19 -106.7(3) . . . . ?
C36 C31 B1 C19 66.1(3) . . . . ?
C32 C31 B1 C13 131.4(3) . . . . ?
C36 C31 B1 C13 -55.8(3) . . . . ?
C32 C31 B1 C25 16.3(4) . . . . ?
C36 C31 B1 C25 -170.9(2) . . . . ?
C20 C19 B1 C31 -108.4(3) . . . . ?
C24 C19 B1 C31 65.4(3) . . . . ?
C20 C19 B1 C13 15.1(4) . . . . ?
C24 C19 B1 C13 -171.0(3) . . . . ?
C20 C19 B1 C25 130.7(3) . . . . ?
C24 C19 B1 C25 -55.5(4) . . . . ?
C18 C13 B1 C31 -9.9(4) . . . . ?
C14 C13 B1 C31 174.9(2) . . . . ?
C18 C13 B1 C19 -126.7(3) . . . . ?
C14 C13 B1 C19 58.1(3) . . . . ?
C18 C13 B1 C25 110.4(3) . . . . ?
C14 C13 B1 C25 -64.8(3) . . . . ?
C30 C25 B1 C31 -121.9(3) . . . . ?
C26 C25 B1 C31 59.9(3) . . . . ?
C30 C25 B1 C19 -5.8(4) . . . . ?
C26 C25 B1 C19 176.1(2) . . . . ?
C30 C25 B1 C13 115.5(3) . . . . ?
C26 C25 B1 C13 -62.6(3) . . . . ?
C42 C37 C38 C39 0.0 . . . . ?
C37 C38 C39 C40 0.0 . . . . ?
C38 C39 C40 C41 0.0 . . . . ?
C39 C40 C41 C42 0.0 . . . . ?
C40 C41 C42 C37 0.0 . . . . ?
C38 C37 C42 C41 0.0 . . . . ?
C42' C37' C38' C39' 0.0 . . . . ?
C37' C38' C39' C40' 0.0 . . . . ?
C38' C39' C40' C41' 0.0 . . . . ?
C39' C40' C41' C42' 0.0 . . . . ?
C40' C41' C42' C37' 0.0 . . . . ?
C38' C37' C42' C41' 0.0 . . . . ?
